data_4332320
loop_
_publ_author_name
'Zhao, Shu-Bin'
'Wang, Rui-Yao'
'Wang, Suning'

_publ_section_title
;
 Dinuclear Cu(I) Complexes of 1,2,4,5-Tetra(7-azaindolyl)benzene:&#x00A0;
 Persistent 3-Coordinate Geometry, Luminescence, and Reactivity
;
_journal_issue 15
_journal_name_full 'Inorganic Chemistry'
_journal_page_first 5830
_journal_page_last 5840
_journal_paper_doi 10.1021/ic060237h
_journal_volume 45
_journal_year 2006
_chemical_formula_sum 'C17 H11 Cu I3 N4'
_chemical_formula_weight 715.54
_chemical_name_systematic
; 
 ? 
;
_space_group_IT_number 14
_symmetry_cell_setting monoclinic
_symmetry_space_group_name_Hall '-P 2ybc'
_symmetry_space_group_name_H-M 'P 1 21/c 1'
_atom_sites_solution_hydrogens geom
_atom_sites_solution_primary direct
_atom_sites_solution_secondary difmap
_audit_creation_method SHELXL-97
_cell_angle_alpha 90.00
_cell_angle_beta 108.838(3)
_cell_angle_gamma 90.00
_cell_formula_units_Z 4
_cell_length_a 8.9966(15)
_cell_length_b 23.441(4)
_cell_length_c 9.4998(16)
_cell_measurement_temperature 180(2)
_cell_volume 1896.1(6)
_computing_cell_refinement 'Bruker SMART'
_computing_data_collection 'Bruker SMART'
_computing_data_reduction 'Bruker SHELXTL'
_computing_molecular_graphics 'Bruker SHELXTL'
_computing_publication_material 'Bruker SHELXTL'
_computing_structure_refinement 'SHELXL-97 (Sheldrick, 1997)'
_computing_structure_solution 'SHELXS-97 (Sheldrick, 1990)'
_diffrn_ambient_temperature 180(2)
_diffrn_measured_fraction_theta_full 0.948
_diffrn_measured_fraction_theta_max 0.948
_diffrn_measurement_device_type 'CCD area detector'
_diffrn_measurement_method 'phi and omega scans'
_diffrn_radiation_monochromator graphite
_diffrn_radiation_source 'fine-focus sealed tube'
_diffrn_radiation_type MoK\a
_diffrn_radiation_wavelength 0.71073
_diffrn_reflns_av_R_equivalents 0.1048
_diffrn_reflns_av_sigmaI/netI 0.2050
_diffrn_reflns_limit_h_max 11
_diffrn_reflns_limit_h_min -11
_diffrn_reflns_limit_k_max 30
_diffrn_reflns_limit_k_min -29
_diffrn_reflns_limit_l_max 12
_diffrn_reflns_limit_l_min -12
_diffrn_reflns_number 12569
_diffrn_reflns_theta_full 28.32
_diffrn_reflns_theta_max 28.32
_diffrn_reflns_theta_min 1.74
_exptl_absorpt_coefficient_mu 6.044
_exptl_absorpt_correction_T_max 1.000
_exptl_absorpt_correction_T_min 0.555
_exptl_absorpt_correction_type SADABS
_exptl_crystal_colour 'dark brown'
_exptl_crystal_density_diffrn 2.507
_exptl_crystal_density_method 'not measured'
_exptl_crystal_description plate
_exptl_crystal_F_000 1316
_exptl_crystal_size_max 0.04
_exptl_crystal_size_mid 0.06
_exptl_crystal_size_min 0.08
_refine_diff_density_max 1.355
_refine_diff_density_min -1.064
_refine_diff_density_rms 0.240
_refine_ls_extinction_method none
_refine_ls_goodness_of_fit_ref 0.847
_refine_ls_hydrogen_treatment mixed
_refine_ls_matrix_type full
_refine_ls_number_parameters 230
_refine_ls_number_reflns 4473
_refine_ls_number_restraints 0
_refine_ls_restrained_S_all 0.847
_refine_ls_R_factor_all 0.1585
_refine_ls_R_factor_gt 0.0610
_refine_ls_shift/su_max 1.208
_refine_ls_shift/su_mean 0.005
_refine_ls_structure_factor_coef Fsqd
_refine_ls_weighting_details 'calc w=1/[\s^2^(Fo^2^)+(0.0331P)^2^+0.0000P] where P=(Fo^2^+2Fc^2^)/3'
_refine_ls_weighting_scheme calc
_refine_ls_wR_factor_gt 0.0974
_refine_ls_wR_factor_ref 0.1135
_reflns_number_gt 1950
_reflns_number_total 4473
_reflns_threshold_expression >2sigma(I)
_cod_data_source_file ic060237hsup3.cif
_cod_data_source_block sbza2
_cod_depositor_comments
;
The following automatic conversions were performed:

'_symmetry_cell_setting' value 'Monoclinic' changed to 'monoclinic'
according to /home/saulius/struct/CIF-dictionaries/cif_core.dic
dictionary named 'cif_core.dic' version 2.4.2 from 2011-04-26.

Automatic conversion script
Id: cif_fix_values 1891 2012-01-12 08:04:46Z andrius 
;
_cod_original_cell_volume 1896.1(5)
_cod_original_sg_symbol_H-M P2(1)/c
_cod_database_code 4332320

loop_
_symmetry_equiv_pos_as_xyz
'x, y, z'
'-x, y+1/2, -z+1/2'
'-x, -y, -z'
'x, -y-1/2, z-1/2'

loop_
_atom_site_label
_atom_site_type_symbol
_atom_site_fract_x
_atom_site_fract_y
_atom_site_fract_z
_atom_site_U_iso_or_equiv
_atom_site_adp_type
_atom_site_occupancy
_atom_site_symmetry_multiplicity
_atom_site_calc_flag
_atom_site_refinement_flags
Cu1 Cu -0.31677(17) 0.57752(6) -0.63964(16) 0.0289(4) Uani 1 1 d .
I1 I -0.10012(10) 0.56140(3) -0.39833(9) 0.0339(2) Uani 1 1 d .
I2 I -0.13030(10) 0.65454(3) -0.18343(9) 0.0356(2) Uani 1 1 d .
I3 I -0.15462(10) 0.74004(4) 0.01403(9) 0.0412(3) Uani 1 1 d .
N1 N -0.4078(11) 0.4422(4) -0.7148(10) 0.026(2) Uani 1 1 d .
N2 N -0.2974(11) 0.5228(4) -0.7980(10) 0.029(2) Uani 1 1 d .
N3 N -0.4698(11) 0.6417(4) -0.6991(10) 0.028(2) Uani 1 1 d .
N4 N -0.6551(11) 0.6039(4) -0.5863(10) 0.026(2) Uani 1 1 d .
C1 C -0.2266(13) 0.5386(5) -0.8979(12) 0.033(3) Uani 1 1 d .
H1A H -0.2010 0.5777 -0.9018 0.040 Uiso 1 1 calc R
C2 C -0.1886(14) 0.5011(6) -0.9959(12) 0.035(3) Uani 1 1 d .
H2A H -0.1333 0.5143 -1.0596 0.042 Uiso 1 1 calc R
C3 C -0.2320(13) 0.4458(6) -0.9982(12) 0.031(3) Uani 1 1 d .
H3A H -0.2125 0.4200 -1.0675 0.037 Uiso 1 1 calc R
C4 C -0.3040(13) 0.4271(5) -0.9004(12) 0.028(3) Uani 1 1 d .
C5 C -0.3643(14) 0.3747(5) -0.8650(14) 0.037(3) Uani 1 1 d .
H5A H -0.3621 0.3389 -0.9109 0.045 Uiso 1 1 calc R
C6 C -0.4248(13) 0.3849(5) -0.7551(13) 0.031(3) Uani 1 1 d .
H6A H -0.4724 0.3569 -0.7112 0.037 Uiso 1 1 calc R
C7 C -0.3363(13) 0.4678(5) -0.8053(12) 0.027(3) Uani 1 1 d .
C8 C -0.4456(15) 0.6850(5) -0.7801(12) 0.034(3) Uani 1 1 d .
H8A H -0.3512 0.6858 -0.8044 0.040 Uiso 1 1 calc R
C9 C -0.5550(16) 0.7296(5) -0.8310(12) 0.033(3) Uani 1 1 d .
H9A H -0.5354 0.7589 -0.8919 0.040 Uiso 1 1 calc R
C10 C -0.6883(16) 0.7308(5) -0.7934(13) 0.038(3) Uani 1 1 d .
H10A H -0.7608 0.7614 -0.8250 0.046 Uiso 1 1 calc R
C11 C -0.7162(14) 0.6881(5) -0.7108(12) 0.026(3) Uani 1 1 d .
C12 C -0.8380(15) 0.6723(5) -0.6484(13) 0.037(3) Uani 1 1 d .
H12A H -0.9303 0.6935 -0.6562 0.044 Uiso 1 1 calc R
C13 C -0.7972(15) 0.6231(5) -0.5788(13) 0.036(3) Uani 1 1 d .
H13A H -0.8583 0.6033 -0.5296 0.043 Uiso 1 1 calc R
C14 C -0.6045(14) 0.6448(4) -0.6670(11) 0.021(3) Uani 1 1 d .
C15 C -0.4561(13) 0.4688(5) -0.6046(12) 0.023(3) Uani 1 1 d .
C16 C -0.5325(15) 0.5199(5) -0.6407(14) 0.032(3) Uani 1 1 d .
C17 C -0.5792(12) 0.5509(4) -0.5398(11) 0.016(2) Uani 1 1 d .
H16A H -0.582(10) 0.530(3) -0.742(9) 0.00(2) Uiso 1 1 d .

loop_
_atom_site_aniso_label
_atom_site_aniso_U_11
_atom_site_aniso_U_22
_atom_site_aniso_U_33
_atom_site_aniso_U_23
_atom_site_aniso_U_13
_atom_site_aniso_U_12
Cu1 0.0257(9) 0.0293(8) 0.0300(9) 0.0020(7) 0.0067(7) 0.0008(7)
I1 0.0254(5) 0.0414(5) 0.0304(5) -0.0014(4) 0.0029(4) -0.0009(4)
I2 0.0307(5) 0.0420(5) 0.0321(5) 0.0080(4) 0.0076(4) 0.0018(4)
I3 0.0367(6) 0.0487(6) 0.0370(5) 0.0041(4) 0.0104(4) 0.0058(5)
N1 0.032(6) 0.014(5) 0.028(6) 0.001(4) 0.006(5) -0.002(5)
N2 0.043(7) 0.027(6) 0.024(6) 0.000(5) 0.020(5) 0.001(5)
N3 0.026(6) 0.027(6) 0.027(6) 0.001(5) 0.002(5) -0.007(5)
N4 0.024(6) 0.025(6) 0.026(6) 0.005(5) 0.003(5) 0.001(5)
C1 0.025(8) 0.040(8) 0.026(8) -0.001(6) -0.003(6) 0.000(6)
C2 0.028(8) 0.057(9) 0.023(8) 0.005(7) 0.014(6) 0.001(7)
C3 0.020(7) 0.053(9) 0.013(7) -0.002(6) -0.004(5) 0.010(7)
C4 0.022(7) 0.034(8) 0.018(7) 0.003(6) -0.009(5) -0.002(6)
C5 0.031(8) 0.029(7) 0.045(9) -0.013(6) 0.003(7) 0.008(6)
C6 0.019(8) 0.035(8) 0.034(8) 0.015(6) 0.003(6) 0.010(6)
C7 0.019(7) 0.030(7) 0.024(7) 0.011(6) -0.003(6) 0.005(6)
C8 0.039(9) 0.032(7) 0.031(8) 0.012(6) 0.013(7) -0.003(7)
C9 0.059(10) 0.011(6) 0.022(7) 0.000(5) 0.003(7) -0.007(7)
C10 0.048(10) 0.023(7) 0.039(8) 0.016(6) 0.008(7) 0.012(7)
C11 0.029(8) 0.022(7) 0.026(7) 0.006(5) 0.006(6) 0.003(6)
C12 0.038(9) 0.031(8) 0.037(8) 0.006(6) 0.005(7) 0.017(7)
C13 0.029(9) 0.051(9) 0.033(8) 0.003(7) 0.016(7) 0.001(7)
C14 0.036(8) 0.017(6) 0.007(6) 0.003(5) 0.004(6) 0.000(6)
C15 0.022(7) 0.029(7) 0.016(7) 0.003(5) 0.003(5) -0.011(6)
C16 0.039(9) 0.035(8) 0.017(7) 0.006(6) 0.002(6) -0.004(7)
C17 0.005(6) 0.018(6) 0.018(6) -0.003(5) -0.004(5) -0.004(5)

loop_
_atom_type_symbol
_atom_type_description
_atom_type_scat_dispersion_real
_atom_type_scat_dispersion_imag
_atom_type_scat_source
C C 0.0033 0.0016 'International Tables Vol C Tables 4.2.6.8 and 6.1.1.4'
H H 0.0000 0.0000 'International Tables Vol C Tables 4.2.6.8 and 6.1.1.4'
N N 0.0061 0.0033 'International Tables Vol C Tables 4.2.6.8 and 6.1.1.4'
Cu Cu 0.3201 1.2651 'International Tables Vol C Tables 4.2.6.8 and 6.1.1.4'
I I -0.4742 1.8119 'International Tables Vol C Tables 4.2.6.8 and 6.1.1.4'

loop_
_geom_angle_atom_site_label_1
_geom_angle_atom_site_label_2
_geom_angle_atom_site_label_3
_geom_angle
_geom_angle_site_symmetry_1
_geom_angle_site_symmetry_3
N3 Cu1 N2 118.9(4) . .
N3 Cu1 C16 86.5(4) . .
N2 Cu1 C16 84.4(4) . .
N3 Cu1 I1 129.3(3) . .
N2 Cu1 I1 110.8(3) . .
C16 Cu1 I1 108.2(3) . .
Cu1 I1 I2 106.95(5) . .
I3 I2 I1 179.41(4) . .
C7 N1 C6 106.5(9) . .
C7 N1 C15 126.5(9) . .
C6 N1 C15 127.0(9) . .
C7 N2 C1 113.7(9) . .
C7 N2 Cu1 124.6(7) . .
C1 N2 Cu1 121.4(8) . .
C8 N3 C14 114.6(10) . .
C8 N3 Cu1 120.8(8) . .
C14 N3 Cu1 124.6(7) . .
C13 N4 C14 106.1(9) . .
C13 N4 C17 129.1(9) . .
C14 N4 C17 124.4(9) . .
N2 C1 C2 124.5(11) . .
C3 C2 C1 118.7(11) . .
C2 C3 C4 119.6(11) . .
C3 C4 C7 117.5(11) . .
C3 C4 C5 137.5(12) . .
C7 C4 C5 105.0(10) . .
C6 C5 C4 108.1(11) . .
C5 C6 N1 110.3(10) . .
N2 C7 N1 124.2(10) . .
N2 C7 C4 125.8(10) . .
N1 C7 C4 110.0(10) . .
N3 C8 C9 122.4(11) . .
C10 C9 C8 120.2(11) . .
C11 C10 C9 119.0(12) . .
C10 C11 C14 117.6(11) . .
C10 C11 C12 137.4(12) . .
C14 C11 C12 105.0(9) . .
C13 C12 C11 107.6(11) . .
C12 C13 N4 111.8(11) . .
N3 C14 N4 124.5(10) . .
N3 C14 C11 126.1(9) . .
N4 C14 C11 109.4(10) . .
C16 C15 C17 118.5(10) . 3_464
C16 C15 N1 117.0(10) . .
C17 C15 N1 124.4(10) 3_464 .
C15 C16 C17 122.0(11) . .
C15 C16 Cu1 98.9(8) . .
C17 C16 Cu1 97.5(8) . .
C16 C17 C15 119.5(10) . 3_464
C16 C17 N4 118.1(10) . .
C15 C17 N4 122.3(9) 3_464 .

loop_
_geom_bond_atom_site_label_1
_geom_bond_atom_site_label_2
_geom_bond_distance
_geom_bond_site_symmetry_2
Cu1 N3 1.994(9) .
Cu1 N2 2.027(9) .
Cu1 C16 2.361(12) .
Cu1 I1 2.5123(17) .
I1 I2 3.0605(12) .
I2 I3 2.8014(12) .
N1 C7 1.368(13) .
N1 C6 1.392(13) .
N1 C15 1.402(12) .
N2 C7 1.332(13) .
N2 C1 1.354(12) .
N3 C8 1.333(13) .
N3 C14 1.343(13) .
N4 C13 1.378(13) .
N4 C14 1.393(12) .
N4 C17 1.418(12) .
C1 C2 1.400(15) .
C2 C3 1.353(15) .
C3 C4 1.365(15) .
C4 C7 1.407(15) .
C4 C5 1.426(15) .
C5 C6 1.345(14) .
C8 C9 1.410(15) .
C9 C10 1.358(15) .
C10 C11 1.345(14) .
C11 C14 1.394(15) .
C11 C12 1.452(15) .
C12 C13 1.321(15) .
C15 C16 1.369(15) .
C15 C17 1.384(13) 3_464
C16 C17 1.373(14) .
C17 C15 1.384(13) 3_464
